data_1525722
loop_
_publ_author_name
'Brugger, J.'
'Armbruster, T.'
'Meisser, N.'
'Hejny, C.'
'Grobety, B.'

_publ_section_title
;
 Description and structure of turtmannite, a new mineral with a 68 A
 period related to mcgovernite
;
_journal_name_full 'American Mineralogist'
_journal_page_first 1494
_journal_page_last 1505
_journal_volume 86
_journal_year 2001
_chemical_formula_sum 'As1.12 Mg4.44 Mn19.5 O45.6 Si2.76 V2.38'
_chemical_name_systematic
;
(Mn19.50 Mg4.44) (V2.38 As1.12 Si2.76) O27.3 (O H)21.3
;
_space_group_IT_number 167
_symmetry_space_group_name_Hall '-R 3 2"c'
_symmetry_space_group_name_H-M 'R -3 c :H'
_cell_angle_alpha 90
_cell_angle_beta 90
_cell_angle_gamma 120
_cell_formula_units_Z 12
_cell_length_a 8.259
_cell_length_b 8.259
_cell_length_c 204.3
_cell_volume 12068.518
_citation_journal_id_ASTM AMMIAY
_cod_data_source_file Brugger_AMMIAY_2001_1020.cif
_cod_data_source_block As1.12Mg4.44Mn19.5O45.6Si2.76V2.38
_cod_original_cell_volume 12068.52
_cod_database_code 1525722

loop_
_symmetry_equiv_pos_as_xyz
x,y,z
-y,x-y,z
-x+y,-x,z
y,x,-z+1/2
-x,-x+y,-z+1/2
x-y,-y,-z+1/2
-x,-y,-z
y,-x+y,-z
x-y,x,-z
-y,-x,z-1/2
x,x-y,z-1/2
-x+y,y,z-1/2
x+2/3,y+1/3,z+1/3
-y+2/3,x-y+1/3,z+1/3
-x+y+2/3,-x+1/3,z+1/3
y+2/3,x+1/3,-z+5/6
-x+2/3,-x+y+1/3,-z+5/6
x-y+2/3,-y+1/3,-z+5/6
-x+2/3,-y+1/3,-z+1/3
y+2/3,-x+y+1/3,-z+1/3
x-y+2/3,x+1/3,-z+1/3
-y+2/3,-x+1/3,z-1/6
x+2/3,x-y+1/3,z-1/6
-x+y+2/3,y+1/3,z-1/6
x+1/3,y+2/3,z+2/3
-y+1/3,x-y+2/3,z+2/3
-x+y+1/3,-x+2/3,z+2/3
y+1/3,x+2/3,-z+7/6
-x+1/3,-x+y+2/3,-z+7/6
x-y+1/3,-y+2/3,-z+7/6
-x+1/3,-y+2/3,-z+2/3
y+1/3,-x+y+2/3,-z+2/3
x-y+1/3,x+2/3,-z+2/3
-y+1/3,-x+2/3,z+1/6
x+1/3,x-y+2/3,z+1/6
-x+y+1/3,y+2/3,z+1/6

loop_
_atom_site_label
_atom_site_type_symbol
_atom_site_fract_x
_atom_site_fract_y
_atom_site_fract_z
_atom_site_occupancy
_atom_site_U_iso_or_equiv
O18 O-2 0.838 0.764 0.06573 1 0.0
O1 O-2 0.481 0.096 0.00498 1 0.0
O13 O-2 0.637 0.498 0.05276 1 0.0
V1 V+5 0.3333 0.6667 0.0144 0.89 0.0
Si1 Si+4 0.6667 0.3333 0.04935 0.76 0.0
O8 O-2 0.561 0.709 0.02922 1 0.0
O19 O-2 0.872 0.392 0.07631 1 0.0
V3 V+5 0 0 0.08057 1 0.0
Mn3 Mn+2 0.2071 0.2585 0.02374 1 0.0
Mn1 Mn+2 0.1412 0.4234 0.0001 0.26 0.0
Mn6 Mn+2 0.9039 0.3545 0.03505 0.848 0.0
O4 O-2 0.221 0.045 0.01779 1 0.0
As4 As+5 0.6667 0.3333 0.04935 0.24 0.0
Si3 Si+4 0.6667 0.3333 0.07321 1 0.0
O7 O-2 0.6987 0.149 0.02909 1 0.0
O2 O-2 0.3333 0.6667 0.00573 1 0.0
Mn5 Mn+2 0.3333 0.6667 0.03491 0.22 0.0
V2 V+5 0 0 0.03833 0.49 0.0
As2 As+3 0.6667 0.3333 0.02396 0.26 0.0
O17 O-2 0.369 0.505 0.06507 1 0.0
O10 O-2 0.959 0.17 0.04116 1 0.0
O14 O-2 0.184 0.233 0.05346 1 0.0
O15 O-2 0.3333 0.6667 0.05379 1 0.0
O5 O-2 0.385 0.494 0.01705 1 0.0
As1 As+5 0.3333 0.6667 0.0144 0.11 0.0
O12 O-2 0.6667 0.3333 0.04129 1 0.0
Mg2 Mg+2 0.471 0.1 0.0145 0.48 0.0
Mn9 Mn+2 0.4217 0.3136 0.06009 1 0.0
O11 O-2 0.112 0.607 0.04151 1 0.0
O16 O-2 0.6667 0.3333 0.06513 1 0.0
O9 O-2 0 0 0.02997 1 0.0
Mn11 Mn+2 -0.0746 0.5921 0.08333 1 0.0
O20 O-2 0 0 0.0886 1 0.0
Mn10 Mn+2 0.1072 0.4013 0.07179 1 0.0
Mn8 Mn+2 0 0 0.04935 1 0.0
Mn4 Mn+2 0.897 0.379 0.02351 0.152 0.0
Mg3 Mg+2 0.3333 0.6667 0.03491 0.78 0.0
Mn7 Mn+2 0.1189 0.4158 0.04864 1 0.0
O6 O-2 0.6667 0.3333 0.0171 0.6 0.0
Mg1 Mg+2 0.1412 0.4234 0.0001 0.74 0.0
Si2 Si+4 0.3333 0.6667 0.06192 1 0.0
Mn2 Mn+2 0 0 0.0101 1 0.0
As3 As+5 0 0 0.03833 0.51 0.0
O3 O-2 0.052 0.799 0.00564 1 0.0
